data_2205267
loop_
_publ_author_name
'Cyr, Paul w.'
'Lough, Alan J.'
'Manners, Ian'

_publ_section_title
;
 (4-<i>tert</i>-Butylphenyl)phospha[1]ferrocenophane
;
_journal_issue 3
_journal_name_full 'Acta Crystallographica Section E'
_journal_page_first m457
_journal_page_last m459
_journal_paper_doi 10.1107/S1600536805003089
_journal_volume 61
_journal_year 2005
_chemical_formula_iupac '[Fe (C20 H21 P)]'
_chemical_formula_moiety 'C20 H21 Fe P'
_chemical_formula_sum 'C20 H21 Fe P'
_chemical_formula_weight 348.19
_chemical_name_systematic
;
(4-tert-butylphenyl)phospha[1]ferrocenophane
;
_space_group_IT_number 2
_symmetry_cell_setting triclinic
_symmetry_space_group_name_Hall '-P 1'
_symmetry_space_group_name_H-M 'P -1'
_atom_sites_solution_hydrogens geom
_atom_sites_solution_primary direct
_atom_sites_solution_secondary difmap
_cell_angle_alpha 88.706(2)
_cell_angle_beta 77.492(2)
_cell_angle_gamma 89.568(2)
_cell_formula_units_Z 2
_cell_length_a 8.0529(3)
_cell_length_b 10.1125(4)
_cell_length_c 10.3508(4)
_cell_measurement_reflns_used 15007
_cell_measurement_temperature 150.0(10)
_cell_measurement_theta_max 27.5
_cell_measurement_theta_min 2.6
_cell_volume 822.70(6)
_computing_cell_refinement 'DENZO-SMN (Otwinowski & Minor, 1997)'
_computing_data_collection 'COLLECT (Nonius, 2003)'
_computing_data_reduction DENZO-SMN
_computing_molecular_graphics 'SHELXTL and PLATON (Spek, 2004)'
_computing_publication_material SHELXTL
_computing_structure_refinement SHELXTL
_computing_structure_solution 'SHELXTL (Sheldrick, 2001)'
_diffrn_ambient_temperature 150.0(10)
_diffrn_detector_area_resol_mean 9
_diffrn_measured_fraction_theta_full 0.990
_diffrn_measured_fraction_theta_max 0.990
_diffrn_measurement_device_type 'Nonius KappaCCD'
_diffrn_measurement_method '\f scans and \w scans with \k offsets'
_diffrn_radiation_monochromator graphite
_diffrn_radiation_source 'fine-focus sealed tube'
_diffrn_radiation_type MoK\a
_diffrn_radiation_wavelength 0.71073
_diffrn_reflns_av_R_equivalents 0.0605
_diffrn_reflns_av_sigmaI/netI 0.0874
_diffrn_reflns_limit_h_max 9
_diffrn_reflns_limit_h_min -9
_diffrn_reflns_limit_k_max 11
_diffrn_reflns_limit_k_min -12
_diffrn_reflns_limit_l_max 12
_diffrn_reflns_limit_l_min -12
_diffrn_reflns_number 7882
_diffrn_reflns_theta_full 25.00
_diffrn_reflns_theta_max 25.00
_diffrn_reflns_theta_min 2.82
_diffrn_standards_decay_% 0
_diffrn_standards_interval_count 0
_diffrn_standards_interval_time 0
_diffrn_standards_number 0
_exptl_absorpt_coefficient_mu 1.007
_exptl_absorpt_correction_T_max 0.789
_exptl_absorpt_correction_T_min 0.755
_exptl_absorpt_correction_type multi-scan
_exptl_absorpt_process_details '(SORTAV; Blessing 1995)'
_exptl_crystal_colour 'deep red'
_exptl_crystal_density_diffrn 1.406
_exptl_crystal_density_method 'not measured'
_exptl_crystal_description block
_exptl_crystal_F_000 364
_exptl_crystal_size_max 0.30
_exptl_crystal_size_mid 0.24
_exptl_crystal_size_min 0.23
_refine_diff_density_max 0.844
_refine_diff_density_min -0.468
_refine_ls_extinction_coef 0.022(5)
_refine_ls_extinction_expression Fc^*^=kFc[1+0.001xFc^2^\l^3^/sin(2\q)]^-1/4^
_refine_ls_extinction_method SHELXL97
_refine_ls_goodness_of_fit_ref 1.115
_refine_ls_hydrogen_treatment constr
_refine_ls_matrix_type full
_refine_ls_number_parameters 200
_refine_ls_number_reflns 2877
_refine_ls_number_restraints 0
_refine_ls_restrained_S_all 1.115
_refine_ls_R_factor_all 0.0737
_refine_ls_R_factor_gt 0.0626
_refine_ls_shift/su_max 0.000
_refine_ls_shift/su_mean 0.000
_refine_ls_structure_factor_coef Fsqd
_refine_ls_weighting_details 'calc w = 1/[\s^2^(Fo^2^)+3.5656P] where P = (Fo^2^+2Fc^2^)/3'
_refine_ls_weighting_scheme calc
_refine_ls_wR_factor_gt 0.1595
_refine_ls_wR_factor_ref 0.1654
_reflns_number_gt 2445
_reflns_number_total 2877
_reflns_threshold_expression I>2\s(I)
_cod_data_source_file hb6147.cif
_cod_data_source_block I
_cod_depositor_comments
;
The following automatic conversions were performed:
'_symmetry_cell_setting' value 'Triclinic' changed to 'triclinic'
according to '/home/saulius/struct/CIF-dictionaries/cif_core.dic'
dictionary named 'cif_core.dic' version 2.4.1 from 2010-06-29.

Automatic conversion script
Id: cif_fix_enum 1527 2010-12-29 10:47:43Z saulius 

The following automatic conversions were performed:

'_symmetry_cell_setting' value 'Triclinic' changed to 'triclinic'
according to /home/saulius/struct/CIF-dictionaries/cif_core.dic
dictionary named 'cif_core.dic' version 2.4.1 from 2010-06-29.

Automatic conversion script
Id: cif_fix_values 1715 2011-07-08 13:25:40Z adriana 
;
_cod_database_code 2205267
_cod_database_fobs_code 2205267

loop_
_symmetry_equiv_pos_as_xyz
'x, y, z'
'-x, -y, -z'

loop_
_atom_site_label
_atom_site_fract_x
_atom_site_fract_y
_atom_site_fract_z
_atom_site_U_iso_or_equiv
_atom_site_adp_type
_atom_site_calc_flag
_atom_site_refinement_flags
_atom_site_occupancy
_atom_site_type_symbol
Fe1 0.38837(9) 0.70205(7) 0.83296(7) 0.0270(3) Uani d . 1 Fe
P1 0.57578(17) 0.58157(13) 0.60780(12) 0.0263(4) Uani d . 1 P
C1 0.6199(6) 0.7152(5) 0.7161(5) 0.0266(11) Uani d . 1 C
C2 0.5277(7) 0.8399(5) 0.7114(6) 0.0329(12) Uani d . 1 C
H2A 0.4974 0.8807 0.6306 0.039 Uiso calc R 1 H
C3 0.4842(7) 0.8919(6) 0.8412(6) 0.0368(13) Uani d . 1 C
H3A 0.4154 0.9734 0.8677 0.044 Uiso calc R 1 H
C4 0.5498(7) 0.8039(6) 0.9281(6) 0.0371(13) Uani d . 1 C
H4A 0.5347 0.8132 1.0259 0.045 Uiso calc R 1 H
C5 0.6332(7) 0.6961(5) 0.8518(5) 0.0310(12) Uani d . 1 C
H5A 0.6895 0.6193 0.8875 0.037 Uiso calc R 1 H
C6 0.3679(7) 0.5499(5) 0.7198(5) 0.0291(11) Uani d . 1 C
C7 0.2311(6) 0.6428(5) 0.7160(5) 0.0300(11) Uani d . 1 C
H7A 0.2116 0.6912 0.6352 0.036 Uiso calc R 1 H
C8 0.1325(7) 0.6568(6) 0.8459(6) 0.0359(13) Uani d . 1 C
H8A 0.0346 0.7190 0.8727 0.043 Uiso calc R 1 H
C9 0.2025(7) 0.5737(5) 0.9326(6) 0.0357(13) Uani d . 1 C
H9A 0.1612 0.5668 1.0309 0.043 Uiso calc R 1 H
C10 0.3463(7) 0.5053(5) 0.8572(5) 0.0329(12) Uani d . 1 C
H10A 0.4194 0.4396 0.8926 0.040 Uiso calc R 1 H
C11 0.7062(6) 0.4467(5) 0.6505(5) 0.0265(11) Uani d . 1 C
C12 0.8735(7) 0.4687(5) 0.6566(5) 0.0311(12) Uani d . 1 C
H12A 0.9174 0.5561 0.6440 0.037 Uiso calc R 1 H
C13 0.9784(7) 0.3664(5) 0.6805(5) 0.0316(12) Uani d . 1 C
H13A 1.0927 0.3854 0.6840 0.038 Uiso calc R 1 H
C14 0.9204(7) 0.2348(5) 0.6999(5) 0.0270(11) Uani d . 1 C
C15 0.7518(7) 0.2135(5) 0.6918(5) 0.0313(12) Uani d . 1 C
H15A 0.7081 0.1260 0.7026 0.038 Uiso calc R 1 H
C16 0.6458(7) 0.3164(5) 0.6683(5) 0.0309(12) Uani d . 1 C
H16A 0.5315 0.2983 0.6642 0.037 Uiso calc R 1 H
C17 1.0374(7) 0.1254(5) 0.7320(5) 0.0305(11) Uani d . 1 C
C18 1.2017(9) 0.1237(7) 0.6262(7) 0.0538(17) Uani d . 1 C
H18A 1.1758 0.1041 0.5404 0.081 Uiso calc R 1 H
H18B 1.2782 0.0556 0.6492 0.081 Uiso calc R 1 H
H18C 1.2568 0.2103 0.6209 0.081 Uiso calc R 1 H
C19 1.0786(10) 0.1545(8) 0.8660(7) 0.0591(19) Uani d . 1 C
H19A 0.9731 0.1556 0.9343 0.089 Uiso calc R 1 H
H19B 1.1343 0.2409 0.8613 0.089 Uiso calc R 1 H
H19C 1.1547 0.0858 0.8884 0.089 Uiso calc R 1 H
C20 0.9554(10) -0.0107(7) 0.7423(8) 0.0599(19) Uani d . 1 C
H20A 0.9276 -0.0317 0.6575 0.090 Uiso calc R 1 H
H20B 0.8512 -0.0109 0.8118 0.090 Uiso calc R 1 H
H20C 1.0347 -0.0771 0.7643 0.090 Uiso calc R 1 H

loop_
_atom_site_aniso_label
_atom_site_aniso_U_11
_atom_site_aniso_U_22
_atom_site_aniso_U_33
_atom_site_aniso_U_12
_atom_site_aniso_U_13
_atom_site_aniso_U_23
Fe1 0.0269(4) 0.0233(4) 0.0298(5) -0.0022(3) -0.0032(3) -0.0019(3)
P1 0.0274(7) 0.0247(7) 0.0261(7) 0.0000(5) -0.0043(5) 0.0005(5)
C1 0.021(2) 0.022(2) 0.036(3) -0.004(2) -0.004(2) 0.000(2)
C2 0.033(3) 0.021(3) 0.045(3) -0.004(2) -0.008(2) 0.002(2)
C3 0.034(3) 0.027(3) 0.048(3) -0.001(2) -0.005(2) -0.010(2)
C4 0.037(3) 0.036(3) 0.039(3) -0.005(2) -0.010(2) -0.007(2)
C5 0.028(3) 0.030(3) 0.035(3) -0.002(2) -0.008(2) -0.004(2)
C6 0.026(3) 0.031(3) 0.031(3) -0.004(2) -0.008(2) -0.003(2)
C7 0.024(3) 0.027(3) 0.040(3) -0.003(2) -0.008(2) -0.003(2)
C8 0.030(3) 0.032(3) 0.043(3) -0.005(2) -0.002(2) -0.002(2)
C9 0.033(3) 0.032(3) 0.036(3) -0.001(2) 0.003(2) 0.003(2)
C10 0.034(3) 0.031(3) 0.033(3) -0.003(2) -0.005(2) 0.003(2)
C11 0.027(3) 0.029(3) 0.023(2) 0.001(2) -0.003(2) -0.001(2)
C12 0.031(3) 0.025(3) 0.036(3) -0.003(2) -0.003(2) 0.001(2)
C13 0.023(3) 0.028(3) 0.043(3) -0.002(2) -0.005(2) 0.000(2)
C14 0.030(3) 0.023(3) 0.027(3) -0.003(2) -0.003(2) 0.0006(19)
C15 0.028(3) 0.027(3) 0.039(3) -0.003(2) -0.006(2) 0.003(2)
C16 0.023(3) 0.031(3) 0.039(3) -0.001(2) -0.008(2) 0.000(2)
C17 0.027(3) 0.027(3) 0.036(3) 0.000(2) -0.004(2) 0.001(2)
C18 0.040(4) 0.055(4) 0.061(4) 0.017(3) 0.001(3) 0.009(3)
C19 0.066(5) 0.066(5) 0.051(4) 0.025(4) -0.025(4) -0.004(3)
C20 0.051(4) 0.034(3) 0.098(6) 0.006(3) -0.024(4) 0.011(4)

loop_
_atom_type_symbol
_atom_type_description
_atom_type_scat_dispersion_real
_atom_type_scat_dispersion_imag
_atom_type_scat_source
C C 0.0033 0.0016 'International Tables Vol C Tables 4.2.6.8 and 6.1.1.4'
H H 0.0000 0.0000 'International Tables Vol C Tables 4.2.6.8 and 6.1.1.4'
P P 0.1023 0.0942 'International Tables Vol C Tables 4.2.6.8 and 6.1.1.4'
Fe Fe 0.3463 0.8444 'International Tables Vol C Tables 4.2.6.8 and 6.1.1.4'

loop_
_geom_angle_atom_site_label_1
_geom_angle_atom_site_label_2
_geom_angle_atom_site_label_3
_geom_angle
_geom_angle_publ_flag
C6 Fe1 C1 82.9(2) ?
C6 Fe1 C10 42.6(2) ?
C1 Fe1 C10 104.1(2) ?
C6 Fe1 C5 104.4(2) ?
C1 Fe1 C5 42.0(2) ?
C10 Fe1 C5 96.3(2) ?
C6 Fe1 C2 105.9(2) ?
C1 Fe1 C2 42.7(2) ?
C10 Fe1 C2 142.9(2) ?
C5 Fe1 C2 69.7(2) ?
C6 Fe1 C7 42.3(2) ?
C1 Fe1 C7 106.2(2) ?
C10 Fe1 C7 70.0(2) ?
C5 Fe1 C7 142.8(2) ?
C2 Fe1 C7 100.0(2) ?
C6 Fe1 C9 70.1(2) ?
C1 Fe1 C9 145.0(2) ?
C10 Fe1 C9 40.9(2) ?
C5 Fe1 C9 123.6(2) ?
C2 Fe1 C9 166.4(2) ?
C7 Fe1 C9 68.1(2) ?
C6 Fe1 C4 145.2(2) ?
C1 Fe1 C4 70.0(2) ?
C10 Fe1 C4 123.2(2) ?
C5 Fe1 C4 40.9(2) ?
C2 Fe1 C4 68.3(2) ?
C7 Fe1 C4 166.7(2) ?
C9 Fe1 C4 122.6(2) ?
C6 Fe1 C3 146.4(2) ?
C1 Fe1 C3 70.3(2) ?
C10 Fe1 C3 163.1(2) ?
C5 Fe1 C3 68.7(2) ?
C2 Fe1 C3 40.5(2) ?
C7 Fe1 C3 126.7(2) ?
C9 Fe1 C3 142.0(2) ?
C4 Fe1 C3 40.1(2) ?
C6 Fe1 C8 69.7(2) ?
C1 Fe1 C8 146.3(2) ?
C10 Fe1 C8 68.6(2) ?
C5 Fe1 C8 163.2(2) ?
C2 Fe1 C8 126.7(2) ?
C7 Fe1 C8 40.1(2) ?
C9 Fe1 C8 39.8(2) ?
C4 Fe1 C8 142.4(2) ?
C3 Fe1 C8 125.0(2) ?
C6 Fe1 P1 41.32(15) ?
C1 Fe1 P1 41.79(14) ?
C10 Fe1 P1 72.87(15) ?
C5 Fe1 P1 73.08(15) ?
C2 Fe1 P1 70.19(16) ?
C7 Fe1 P1 69.84(15) ?
C9 Fe1 P1 109.73(16) ?
C4 Fe1 P1 110.17(17) ?
C3 Fe1 P1 108.29(16) ?
C8 Fe1 P1 107.45(16) ?
C11 P1 C6 102.5(2) y
C11 P1 C1 101.9(2) y
C6 P1 C1 90.6(2) y
C11 P1 Fe1 111.57(16) ?
C6 P1 Fe1 45.26(16) ?
C1 P1 Fe1 45.62(15) ?
C5 C1 C2 105.9(4) ?
C5 C1 P1 124.7(4) ?
C2 C1 P1 116.8(4) ?
C5 C1 Fe1 70.1(3) ?
C2 C1 Fe1 70.0(3) ?
P1 C1 Fe1 92.6(2) ?
C3 C2 C1 108.9(5) ?
C3 C2 Fe1 71.8(3) ?
C1 C2 Fe1 67.4(3) ?
C3 C2 H2A 125.5 ?
C1 C2 H2A 125.5 ?
Fe1 C2 H2A 125.5 ?
C2 C3 C4 108.0(5) ?
C2 C3 Fe1 67.7(3) ?
C4 C3 Fe1 69.9(3) ?
C2 C3 H3A 126.0 ?
C4 C3 H3A 126.0 ?
Fe1 C3 H3A 126.0 ?
C3 C4 C5 108.2(5) ?
C3 C4 Fe1 70.0(3) ?
C5 C4 Fe1 67.3(3) ?
C3 C4 H4A 125.9 ?
C5 C4 H4A 125.9 ?
Fe1 C4 H4A 125.9 ?
C4 C5 C1 109.0(5) ?
C4 C5 Fe1 71.8(3) ?
C1 C5 Fe1 67.9(3) ?
C4 C5 H5A 125.5 ?
C1 C5 H5A 125.5 ?
Fe1 C5 H5A 125.5 ?
C7 C6 C10 106.3(5) ?
C7 C6 P1 117.9(4) ?
C10 C6 P1 124.2(4) ?
C7 C6 Fe1 70.7(3) ?
C10 C6 Fe1 70.1(3) ?
P1 C6 Fe1 93.4(2) ?
C8 C7 C6 108.8(5) ?
C8 C7 Fe1 72.0(3) ?
C6 C7 Fe1 67.0(3) ?
C8 C7 H7A 125.6 ?
C6 C7 H7A 125.6 ?
Fe1 C7 H7A 125.6 ?
C7 C8 C9 108.4(5) ?
C7 C8 Fe1 67.8(3) ?
C9 C8 Fe1 69.4(3) ?
C7 C8 H8A 125.7 ?
C9 C8 H8A 125.7 ?
Fe1 C8 H8A 125.7 ?
C8 C9 C10 108.8(5) ?
C8 C9 Fe1 70.7(3) ?
C10 C9 Fe1 67.7(3) ?
C8 C9 H9A 125.6 ?
C10 C9 H9A 125.6 ?
Fe1 C9 H9A 125.6 ?
C9 C10 C6 107.7(5) ?
C9 C10 Fe1 71.4(3) ?
C6 C10 Fe1 67.3(3) ?
C9 C10 H10A 126.2 ?
C6 C10 H10A 126.2 ?
Fe1 C10 H10A 126.2 ?
C12 C11 C16 117.8(5) ?
C12 C11 P1 120.4(4) ?
C16 C11 P1 121.7(4) ?
C13 C12 C11 121.5(5) ?
C13 C12 H12A 119.2 ?
C11 C12 H12A 119.2 ?
C12 C13 C14 121.8(5) ?
C12 C13 H13A 119.1 ?
C14 C13 H13A 119.1 ?
C15 C14 C13 116.2(5) ?
C15 C14 C17 123.4(4) ?
C13 C14 C17 120.3(5) ?
C16 C15 C14 122.0(5) ?
C16 C15 H15A 119.0 ?
C14 C15 H15A 119.0 ?
C15 C16 C11 120.6(5) ?
C15 C16 H16A 119.7 ?
C11 C16 H16A 119.7 ?
C20 C17 C18 109.1(5) ?
C20 C17 C14 112.6(5) ?
C18 C17 C14 109.8(5) ?
C20 C17 C19 107.9(6) ?
C18 C17 C19 109.3(6) ?
C14 C17 C19 108.0(5) ?
C17 C18 H18A 109.5 ?
C17 C18 H18B 109.5 ?
H18A C18 H18B 109.5 ?
C17 C18 H18C 109.5 ?
H18A C18 H18C 109.5 ?
H18B C18 H18C 109.5 ?
C17 C19 H19A 109.5 ?
C17 C19 H19B 109.5 ?
H19A C19 H19B 109.5 ?
C17 C19 H19C 109.5 ?
H19A C19 H19C 109.5 ?
H19B C19 H19C 109.5 ?
C17 C20 H20A 109.5 ?
C17 C20 H20B 109.5 ?
H20A C20 H20B 109.5 ?
C17 C20 H20C 109.5 ?
H20A C20 H20C 109.5 ?
H20B C20 H20C 109.5 ?

loop_
_geom_bond_atom_site_label_1
_geom_bond_atom_site_label_2
_geom_bond_distance
_geom_bond_publ_flag
Fe1 C6 1.984(5) n
Fe1 C1 1.994(5) n
Fe1 C10 2.021(5) n
Fe1 C5 2.023(5) n
Fe1 C2 2.029(5) n
Fe1 C7 2.034(5) n
Fe1 C9 2.072(5) n
Fe1 C4 2.083(6) n
Fe1 C3 2.085(5) n
Fe1 C8 2.089(6) n
Fe1 P1 2.7876(15) ?
P1 C11 1.820(5) y
P1 C6 1.844(5) y
P1 C1 1.860(5) y
C1 C5 1.440(7) ?
C1 C2 1.464(7) ?
C2 C3 1.425(8) ?
C2 H2A 1.0000 ?
C3 C4 1.429(9) ?
C3 H3A 1.0000 ?
C4 C5 1.435(8) ?
C4 H4A 1.0000 ?
C5 H5A 1.0000 ?
C6 C7 1.449(8) ?
C6 C10 1.456(7) ?
C7 C8 1.415(8) ?
C7 H7A 1.0000 ?
C8 C9 1.417(8) ?
C8 H8A 1.0000 ?
C9 C10 1.431(8) ?
C9 H9A 1.0000 ?
C10 H10A 1.0000 ?
C11 C12 1.382(7) ?
C11 C16 1.402(7) ?
C12 C13 1.382(8) ?
C12 H12A 0.9500 ?
C13 C14 1.409(7) ?
C13 H13A 0.9500 ?
C14 C15 1.397(7) ?
C14 C17 1.525(7) ?
C15 C16 1.391(8) ?
C15 H15A 0.9500 ?
C16 H16A 0.9500 ?
C17 C20 1.522(8) ?
C17 C18 1.525(8) ?
C17 C19 1.530(8) ?
C18 H18A 0.9800 ?
C18 H18B 0.9800 ?
C18 H18C 0.9800 ?
C19 H19A 0.9800 ?
C19 H19B 0.9800 ?
C19 H19C 0.9800 ?
C20 H20A 0.9800 ?
C20 H20B 0.9800 ?
C20 H20C 0.9800 ?

loop_
_geom_hbond_atom_site_label_D
_geom_hbond_atom_site_label_H
_geom_hbond_atom_site_label_A
_geom_hbond_site_symmetry_A
_geom_hbond_distance_DH
_geom_hbond_distance_HA
_geom_hbond_distance_DA
_geom_hbond_angle_DHA
C13 H13A Cg2 1_655 0.95 2.93 3.659(6) 135
C20 H20B Cg1 1_545 0.98 3.09 3.693(8) 121
